data_4020038
loop_
_publ_author_name
'Carolyn E. Anderson'
'Yariv Donde'
'Christopher J. Douglas'
'Larry E. Overman'

_journal_name_full 'Journal of Organic Chemistry'
_journal_page_first 648
_journal_page_last 657
_journal_paper_doi 10.1021/jo048490r
_journal_volume 70
_journal_year 2005
_chemical_formula_sum 'C44 H64 Fe2 I2 N2 O4 Pd2 Si2'
_chemical_formula_weight 1319.45
_space_group_IT_number 96
_symmetry_cell_setting tetragonal
_symmetry_space_group_name_Hall 'P 4nw 2abw'
_symmetry_space_group_name_H-M 'P 43 21 2'
_atom_sites_solution_hydrogens geom
_atom_sites_solution_primary direct
_atom_sites_solution_secondary difmap
_cell_angle_alpha 90.00
_cell_angle_beta 90.00
_cell_angle_gamma 90.00
_cell_formula_units_Z 4
_cell_length_a 12.3661(6)
_cell_length_b 12.3661(6)
_cell_length_c 31.502(3)
_cell_measurement_reflns_used 37
_cell_measurement_temperature 153
_cell_measurement_theta_max 16.19
_cell_measurement_theta_min 2.59
_cell_volume 4817.3(5)
_diffrn_ambient_temperature 153
_diffrn_measurement_device 'Siemens P4'
_diffrn_measurement_method '2\q/\w scans'
_diffrn_radiation_monochromator graphite
_diffrn_radiation_source 'sealed tube'
_diffrn_radiation_type MoK\a
_diffrn_radiation_wavelength 0.71073
_diffrn_reflns_av_R_equivalents 0.0189
_diffrn_reflns_av_sigmaI/netI 0.0344
_diffrn_reflns_limit_h_max 16
_diffrn_reflns_limit_h_min 0
_diffrn_reflns_limit_k_max 16
_diffrn_reflns_limit_k_min 0
_diffrn_reflns_limit_l_max 40
_diffrn_reflns_limit_l_min 0
_diffrn_reflns_number 6111
_diffrn_reflns_theta_max 27.50
_diffrn_reflns_theta_min 2.09
_diffrn_standards_decay_% '< 1.0'
_diffrn_standards_interval_count 97
_diffrn_standards_interval_time ?
_diffrn_standards_number 3
_exptl_absorpt_coefficient_mu 2.698
_exptl_absorpt_correction_T_max 0.6351
_exptl_absorpt_correction_T_min 0.4942
_exptl_absorpt_correction_type empirical
_exptl_crystal_colour Red
_exptl_crystal_density_diffrn 1.819
_exptl_crystal_density_meas ?
_exptl_crystal_density_method none
_exptl_crystal_description Paralellepiped
_exptl_crystal_F_000 2608
_exptl_crystal_size_max 0.23
_exptl_crystal_size_mid 0.20
_exptl_crystal_size_min 0.10
_refine_ls_abs_structure_details 'Flack H D (1983), Acta Cryst. A39, 876-881'
_refine_ls_abs_structure_Flack -0.03(2)
_refine_ls_extinction_coef ?
_refine_ls_extinction_method none
_refine_ls_goodness_of_fit_all 1.125
_refine_ls_goodness_of_fit_obs 1.141
_refine_ls_hydrogen_treatment constr
_refine_ls_matrix_type full
_refine_ls_number_parameters 262
_refine_ls_number_reflns 5530
_refine_ls_number_restraints 0
_refine_ls_restrained_S_all 1.125
_refine_ls_restrained_S_obs 1.141
_refine_ls_R_factor_all 0.0348
_refine_ls_R_factor_obs 0.0280
_refine_ls_shift/esd_max 0.001
_refine_ls_shift/esd_mean 0.000
_refine_ls_structure_factor_coef Fsqd
_refine_ls_weighting_details 'w=1/[\s^2^(Fo^2^)+(0.0215P)^2^+7.3918P] where P=(Fo^2^+2Fc^2^)/3'
_refine_ls_weighting_scheme calc
_refine_ls_wR_factor_all 0.0638
_refine_ls_wR_factor_obs 0.0617
_reflns_number_observed 5059
_reflns_number_total 5530
_reflns_observed_criterion >2sigma(I)
_cod_depositor_comments
;
The following automatic conversions were performed:
'_symmetry_cell_setting' value 'Tetragonal' changed to 'tetragonal'
according to '/home/saulius/struct/CIF-dictionaries/cif_core.dic'
dictionary named 'cif_core.dic' version 2.4.1 from 2010-06-29.

Automatic conversion script
Id: cif_fix_enum 1527 2010-12-29 10:47:43Z saulius 

The following automatic conversions were performed:

'_exptl_crystal_density_meas' value 'none' was changed to '?' - the
value is perceived as not measured.

Automatic conversion script
Id: cif_fix_values 3008 2015-01-20 13:52:24Z robertas 

The following automatic conversions were performed:

'_refine_ls_weighting_scheme' value 'calc
w=1/[\s^2^(Fo^2^)+(0.0215P)^2^+7.3918P] where P=(Fo^2^+2Fc^2^)/3' was
changed to 'calc'. New tag '_refine_ls_weighting_details' was
created. The value of the new tag was set to
'w=1/[\s^2^(Fo^2^)+(0.0215P)^2^+7.3918P] where P=(Fo^2^+2Fc^2^)/3'.

Automatic conversion script
Id: cif_fix_values 3143 2015-03-26 13:38:13Z robertas 
;
_cod_database_code 4020038

loop_
_symmetry_equiv_pos_as_xyz
'x, y, z'
'-x, -y, z+1/2'
'-y+1/2, x+1/2, z+3/4'
'y+1/2, -x+1/2, z+1/4'
'-x+1/2, y+1/2, -z+3/4'
'x+1/2, -y+1/2, -z+1/4'
'y, x, -z'
'-y, -x, -z+1/2'

loop_
_atom_site_aniso_label
_atom_site_aniso_U_11
_atom_site_aniso_U_22
_atom_site_aniso_U_33
_atom_site_aniso_U_23
_atom_site_aniso_U_13
_atom_site_aniso_U_12
Pd1 0.0132(2) 0.0144(2) 0.01617(15) -0.00185(14) 0.00347(13) 0.00000(13)
I1 0.01792(14) 0.02180(15) 0.02183(14) -0.00987(13) -0.00191(13) 0.00240(12)
Fe1 0.0185(3) 0.0190(3) 0.0171(3) -0.0013(3) -0.0004(3) 0.0025(3)
Si1 0.0157(6) 0.0347(8) 0.0205(7) -0.0001(6) -0.0023(5) 0.0057(5)
O1 0.017(2) 0.035(2) 0.017(2) 0.0070(15) 0.0017(13) -0.0043(14)
O2 0.022(2) 0.038(2) 0.040(2) -0.010(2) -0.002(2) 0.008(2)
N1 0.011(2) 0.022(2) 0.013(2) 0.001(2) 0.0004(14) -0.0005(15)
C1 0.018(2) 0.012(2) 0.015(2) 0.000(2) 0.002(2) 0.003(2)
C2 0.019(2) 0.015(2) 0.018(2) -0.002(2) 0.001(2) 0.001(2)
C3 0.018(2) 0.022(2) 0.017(2) 0.000(2) -0.001(2) 0.004(2)
C4 0.022(2) 0.027(3) 0.020(2) 0.006(2) -0.003(2) 0.005(2)
C5 0.022(2) 0.024(2) 0.016(2) 0.005(2) -0.001(2) 0.003(2)
C6 0.012(2) 0.019(2) 0.020(2) -0.003(2) 0.001(2) 0.003(2)
C7 0.019(2) 0.028(3) 0.016(2) 0.001(2) 0.005(2) -0.001(2)
C8 0.026(3) 0.038(3) 0.017(2) 0.005(2) 0.000(2) -0.008(2)
C9 0.017(2) 0.040(3) 0.019(2) -0.008(2) -0.001(2) 0.003(2)
C10 0.041(3) 0.026(3) 0.046(3) -0.007(3) -0.014(3) 0.009(3)
C11 0.020(2) 0.035(3) 0.026(3) -0.010(2) 0.002(2) 0.002(2)
C12 0.024(3) 0.044(3) 0.059(4) -0.031(3) -0.003(3) 0.001(3)
C13 0.027(3) 0.092(5) 0.015(3) -0.006(3) -0.001(2) -0.003(3)
C14 0.050(4) 0.100(6) 0.018(3) 0.016(4) -0.002(3) -0.007(4)
C15 0.031(3) 0.052(4) 0.026(3) -0.007(3) 0.002(2) 0.016(3)
C16 0.018(3) 0.050(4) 0.038(3) 0.006(3) -0.001(2) -0.006(2)
C17 0.025(3) 0.054(4) 0.035(3) -0.006(3) -0.013(2) 0.014(3)
C18 0.026(3) 0.021(2) 0.036(3) -0.004(2) -0.005(2) 0.006(2)
C19 0.030(3) 0.021(3) 0.044(3) -0.001(2) 0.002(2) -0.002(2)
C20 0.028(3) 0.026(3) 0.055(4) -0.014(3) -0.011(3) -0.003(2)
C21 0.045(3) 0.034(3) 0.030(3) -0.017(3) -0.011(3) 0.011(3)
C22 0.032(3) 0.029(3) 0.033(3) -0.018(2) 0.001(2) 0.005(2)

loop_
_atom_site_label
_atom_site_type_symbol
_atom_site_fract_x
_atom_site_fract_y
_atom_site_fract_z
_atom_site_U_iso_or_equiv
_atom_site_thermal_displace_type
_atom_site_occupancy
_atom_site_calc_flag
_atom_site_refinement_flags
_atom_site_disorder_group
Pd1 Pd -0.01161(3) 0.80911(3) -0.007894(10) 0.01458(7) Uani 1 d . .
I1 I -0.18469(2) 0.86300(2) -0.057748(10) 0.02052(7) Uani 1 d . .
Fe1 Fe 0.20945(5) 0.90573(5) 0.05609(2) 0.01821(14) Uani 1 d . .
Si1 Si 0.45649(11) 0.78292(12) 0.01877(4) 0.0236(3) Uani 1 d . .
O1 O 0.2826(2) 0.8601(3) -0.06406(10) 0.0232(7) Uani 1 d . .
O2 O 0.2072(3) 0.6527(3) -0.11089(12) 0.0334(9) Uani 1 d . .
N1 N 0.1075(3) 0.8183(3) -0.05465(11) 0.0153(7) Uani 1 d . .
C1 C 0.1176(4) 0.7859(3) 0.02782(14) 0.0151(9) Uani 1 d . .
C2 C 0.2179(3) 0.8038(4) 0.00593(14) 0.0172(9) Uani 1 d . .
C3 C 0.3092(4) 0.7849(4) 0.03332(14) 0.0190(9) Uani 1 d . .
C4 C 0.2626(4) 0.7556(4) 0.0732(2) 0.0229(11) Uani 1 d . .
H4A H 0.3045(4) 0.7390(4) 0.0996(2) 0.027 Uiso 1 calc R .
C5 C 0.1461(4) 0.7564(4) 0.07034(15) 0.0206(10) Uani 1 d . .
H5A H 0.0945(4) 0.7399(4) 0.09391(15) 0.025 Uiso 1 calc R .
C6 C 0.2027(3) 0.8308(4) -0.03797(14) 0.0166(9) Uani 1 d . .
C7 C 0.1188(4) 0.8286(4) -0.10111(14) 0.0212(10) Uani 1 d . .
H7A H 0.0611(4) 0.8775(4) -0.11244(14) 0.025 Uiso 1 calc R .
C8 C 0.2299(4) 0.8841(4) -0.1049(2) 0.0272(12) Uani 1 d . .
H8A H 0.2718(4) 0.8538(4) -0.1289(2) 0.033 Uiso 1 calc R .
H8B H 0.2217(4) 0.9630(4) -0.1091(2) 0.033 Uiso 1 calc R .
C9 C 0.1145(4) 0.7183(4) -0.1243(2) 0.0254(11) Uani 1 d . .
C10 C 0.2015(5) 0.5881(4) -0.0737(2) 0.0373(14) Uani 1 d . .
H10A H 0.2704(5) 0.5502(4) -0.0697(2) 0.056 Uiso 1 calc R .
H10B H 0.1431(5) 0.5351(4) -0.0767(2) 0.056 Uiso 1 calc R .
H10C H 0.1873(5) 0.6343(4) -0.0491(2) 0.056 Uiso 1 calc R .
C11 C 0.0080(4) 0.6590(4) -0.1162(2) 0.0272(11) Uani 1 d . .
H11A H 0.0021(4) 0.6438(4) -0.0854(2) 0.033 Uiso 1 calc R .
H11B H -0.0525(4) 0.7074(4) -0.1240(2) 0.033 Uiso 1 calc R .
C12 C -0.0047(5) 0.5527(5) -0.1404(2) 0.042(2) Uani 1 d . .
H12A H -0.0747(5) 0.5200(5) -0.1335(2) 0.063 Uiso 1 calc R .
H12B H 0.0535(5) 0.5030(5) -0.1324(2) 0.063 Uiso 1 calc R .
H12C H -0.0012(5) 0.5668(5) -0.1710(2) 0.063 Uiso 1 calc R .
C13 C 0.1333(5) 0.7348(6) -0.1712(2) 0.044(2) Uani 1 d . .
H13A H 0.2052(5) 0.7689(6) -0.1748(2) 0.053 Uiso 1 calc R .
H13B H 0.1364(5) 0.6629(6) -0.1849(2) 0.053 Uiso 1 calc R .
C14 C 0.0515(5) 0.8023(7) -0.1945(2) 0.056(2) Uani 1 d . .
H14A H 0.0720(5) 0.8074(7) -0.2245(2) 0.085 Uiso 1 calc R .
H14B H 0.0491(5) 0.8749(7) -0.1821(2) 0.085 Uiso 1 calc R .
H14C H -0.0199(5) 0.7685(7) -0.1922(2) 0.085 Uiso 1 calc R .
C15 C 0.4746(4) 0.6787(5) -0.0239(2) 0.0363(13) Uani 1 d . .
H15A H 0.4357(4) 0.7014(5) -0.0495(2) 0.054 Uiso 1 calc R .
H15B H 0.4460(4) 0.6091(5) -0.0141(2) 0.054 Uiso 1 calc R .
H15C H 0.5517(4) 0.6710(5) -0.0305(2) 0.054 Uiso 1 calc R .
C16 C 0.5049(4) 0.9170(5) -0.0007(2) 0.0356(14) Uani 1 d . .
H16A H 0.4645(4) 0.9372(5) -0.0262(2) 0.053 Uiso 1 calc R .
H16B H 0.5821(4) 0.9125(5) -0.0075(2) 0.053 Uiso 1 calc R .
H16C H 0.4936(4) 0.9716(5) 0.0214(2) 0.053 Uiso 1 calc R .
C17 C 0.5303(4) 0.7400(5) 0.0673(2) 0.0379(14) Uani 1 d . .
H17A H 0.5030(4) 0.6695(5) 0.0767(2) 0.057 Uiso 1 calc R .
H17B H 0.5191(4) 0.7935(5) 0.0898(2) 0.057 Uiso 1 calc R .
H17C H 0.6077(4) 0.7343(5) 0.0610(2) 0.057 Uiso 1 calc R .
C18 C 0.1172(4) 1.0435(4) 0.0557(2) 0.0278(11) Uani 1 d . .
H18A H 0.0453(4) 1.0526(4) 0.0416(2) 0.033 Uiso 1 calc R .
C19 C 0.2197(4) 1.0635(4) 0.0372(2) 0.0316(12) Uani 1 d . .
H19A H 0.2328(4) 1.0891(4) 0.0075(2) 0.038 Uiso 1 calc R .
C20 C 0.2995(5) 1.0416(4) 0.0676(2) 0.0365(14) Uani 1 d . .
H20A H 0.3794(5) 1.0491(4) 0.0636(2) 0.044 Uiso 1 calc R .
C21 C 0.2463(5) 1.0068(5) 0.1051(2) 0.0365(14) Uani 1 d . .
H21A H 0.2822(5) 0.9855(5) 0.1323(2) 0.044 Uiso 1 calc R .
C22 C 0.1349(5) 1.0084(4) 0.0975(2) 0.0316(12) Uani 1 d . .
H22A H 0.0775(5) 0.9879(4) 0.1183(2) 0.038 Uiso 1 calc R .
